data_1514482
loop_
_publ_author_name
'Cai, Jiajia'
'Hay, Benjamin P.'
'Young, Neil J.'
'Yang, Xiaoping'
'Sessler, Jonathan L.'

_publ_section_title
;
 A pyrrole-based triazolium-phane with NH and cationic CH donor groups as
 a receptor for tetrahedral oxyanions that functions in polar media
;
_journal_issue 4
_journal_name_full 'Chemical Science'
_journal_page_first 1560
_journal_paper_doi 10.1039/c3sc22144j
_journal_volume 4
_journal_year 2013
_chemical_formula_moiety '3(C54 H64 N16), 4(H2 O4 P), 8(B F4)'
_chemical_formula_sum 'C162 H200 B8 F32 N48 O16 P4'
_chemical_formula_weight 3894.06
_chemical_name_systematic
;
?
;
_space_group_IT_number 14
_symmetry_cell_setting monoclinic
_symmetry_space_group_name_Hall '-P 2yn'
_symmetry_space_group_name_H-M 'P 1 21/n 1'
_atom_sites_solution_hydrogens geom
_atom_sites_solution_primary direct
_atom_sites_solution_secondary difmap
_audit_creation_method SHELXL-97
_cell_angle_alpha 90.00
_cell_angle_beta 93.445(7)
_cell_angle_gamma 90.00
_cell_formula_units_Z 2
_cell_length_a 20.554(6)
_cell_length_b 16.552(5)
_cell_length_c 31.568(10)
_cell_measurement_reflns_used 21884
_cell_measurement_temperature 113(1)
_cell_measurement_theta_max 31.0898
_cell_measurement_theta_min 1.2164
_cell_volume 10720(6)
_computing_cell_refinement 'Collect software, Nonius B.V. 1998'
_computing_data_collection 'Collect software, Nonius B.V. 1998'
_computing_data_reduction
;
DENZO and Scalepack (Otwinoski and Minor, 1997)
;
_computing_molecular_graphics 'XP SHELXTL/PC, Siemens Analytical'
_computing_structure_refinement 'XL SHELXTL/PC, Siemens Analytical'
_computing_structure_solution
;
SIR97 - Altomare A., Burla M.C., Camalli M., Cascarano G.L., Giacovazzo C.,
Guagliardi A., Moliterni A.G.G., Polidori G.,Spagna R.
;
_diffrn_ambient_temperature 113(1)
_diffrn_detector_area_resol_mean 28.5714
_diffrn_measured_fraction_theta_full 0.985
_diffrn_measured_fraction_theta_max 0.985
_diffrn_measurement_device_type 'Saturn724+ (2x2 bin mode)'
_diffrn_measurement_method dtprofit.ref
_diffrn_radiation_monochromator 'Graphite Monochromator'
_diffrn_radiation_source 'Sealed tube'
_diffrn_radiation_type MoK\a
_diffrn_radiation_wavelength 0.710747
_diffrn_reflns_av_R_equivalents 0.1256
_diffrn_reflns_av_sigmaI/netI 0.1599
_diffrn_reflns_limit_h_max 24
_diffrn_reflns_limit_h_min -24
_diffrn_reflns_limit_k_max 19
_diffrn_reflns_limit_k_min -19
_diffrn_reflns_limit_l_max 33
_diffrn_reflns_limit_l_min -37
_diffrn_reflns_number 90740
_diffrn_reflns_theta_full 25.00
_diffrn_reflns_theta_max 25.00
_diffrn_reflns_theta_min 3.01
_exptl_absorpt_coefficient_mu 0.127
_exptl_absorpt_correction_T_max 1.0000
_exptl_absorpt_correction_T_min 0.7863
_exptl_absorpt_correction_type multi-scan
_exptl_absorpt_process_details 'DENZO and Scalepack (Otwinoski and Minor, 1997)'
_exptl_crystal_colour Colorless
_exptl_crystal_density_diffrn 1.206
_exptl_crystal_density_method 'not measured'
_exptl_crystal_description Prism
_exptl_crystal_F_000 4048
_exptl_crystal_size_max 0.21
_exptl_crystal_size_mid 0.18
_exptl_crystal_size_min 0.16
_refine_diff_density_max 0.798
_refine_diff_density_min -0.607
_refine_diff_density_rms 0.077
_refine_ls_extinction_method none
_refine_ls_goodness_of_fit_ref 0.939
_refine_ls_hydrogen_treatment constr
_refine_ls_matrix_type full
_refine_ls_number_parameters 1244
_refine_ls_number_reflns 18622
_refine_ls_number_restraints 79
_refine_ls_restrained_S_all 0.964
_refine_ls_R_factor_all 0.1924
_refine_ls_R_factor_gt 0.0981
_refine_ls_shift/su_max 0.001
_refine_ls_shift/su_mean 0.000
_refine_ls_structure_factor_coef Fsqd
_refine_ls_weighting_details 'calc w=1/[\s^2^(Fo^2^)+(0.1370P)^2^+0.0000P] where P=(Fo^2^+2Fc^2^)/3'
_refine_ls_weighting_scheme calc
_refine_ls_wR_factor_gt 0.2262
_refine_ls_wR_factor_ref 0.2681
_reflns_number_gt 8087
_reflns_number_total 18622
_reflns_threshold_expression >2sigma(I)
_cod_data_source_file c3sc22144j.txt
_cod_data_source_block yys
_cod_depositor_comments
;
The following automatic conversions were performed:

'_symmetry_cell_setting' value 'Monoclinic' changed to 'monoclinic'
according to
/usr/data/users/saulius/automatic-downloads/retrospective/RSC/lib/dictionaries/cif_core.dic
dictionary named 'cif_core.dic' version 2.4.2 from
2011-04-26.

'_exptl_absorpt_correction_type' value 'Multi-scan'
changed to 'multi-scan' according to
/usr/data/users/saulius/automatic-downloads/retrospective/RSC/lib/dictionaries/cif_core.dic
dictionary named 'cif_core.dic' version 2.4.2 from 2011-04-26.

Automatic conversion script
Id: cif_fix_values 2281 2013-09-26 08:29:07Z andrius 
;
_cod_original_sg_symbol_H-M P2(1)/n
_cod_database_code 1514482

loop_
_symmetry_equiv_pos_as_xyz
'x, y, z'
'-x+1/2, y+1/2, -z+1/2'
'-x, -y, -z'
'x-1/2, -y-1/2, z-1/2'

loop_
_atom_site_label
_atom_site_type_symbol
_atom_site_fract_x
_atom_site_fract_y
_atom_site_fract_z
_atom_site_U_iso_or_equiv
_atom_site_adp_type
_atom_site_occupancy
_atom_site_symmetry_multiplicity
_atom_site_calc_flag
_atom_site_refinement_flags
_atom_site_disorder_assembly
_atom_site_disorder_group
P1 P 0.68621(9) 0.14585(12) 0.17655(5) 0.0495(5) Uani 1 1 d . . .
P2 P 0.50746(12) 0.15606(16) 0.10997(6) 0.0724(7) Uani 1 1 d . . .
O1 O 0.5357(2) 0.1994(3) 0.07177(11) 0.0534(13) Uani 1 1 d . . .
H1A H 0.5114 0.2365 0.0639 0.064 Uiso 1 1 calc R . .
O2 O 0.5431(2) 0.0796(3) 0.11725(12) 0.0441(11) Uani 1 1 d . . .
O3 O 0.5217(2) 0.2110(3) 0.14734(11) 0.0450(11) Uani 1 1 d . . .
H3A H 0.5071 0.2645 0.1400 0.067 Uiso 1 1 d R . .
O4 O 0.43689(19) 0.1478(3) 0.10030(11) 0.0426(10) Uani 1 1 d . . .
O5 O 0.7377(3) 0.1459(4) 0.14132(16) 0.102(2) Uani 1 1 d . . .
O6 O 0.6480(3) 0.2239(3) 0.17181(13) 0.0754(16) Uani 1 1 d . . .
H6A H 0.6100 0.2138 0.1643 0.113 Uiso 1 1 calc R . .
O7 O 0.6434(2) 0.0701(3) 0.16758(13) 0.0572(13) Uani 1 1 d . . .
H7A H 0.5984 0.0853 0.1677 0.086 Uiso 1 1 d R . .
O8 O 0.72132(18) 0.1391(3) 0.21740(12) 0.0434(11) Uani 1 1 d . . .
N1 N 0.4741(2) 0.3833(3) 0.13105(13) 0.0303(11) Uani 1 1 d . . .
N2 N 0.5218(2) 0.4032(3) 0.10681(14) 0.0426(13) Uani 1 1 d . . .
N3 N 0.4991(3) 0.3817(3) 0.06812(14) 0.0452(14) Uani 1 1 d . . .
N4 N 0.3666(2) 0.2467(3) 0.03548(13) 0.0416(13) Uani 1 1 d . . .
H4B H 0.3657 0.2195 0.0587 0.050 Uiso 1 1 calc R . .
N5 N 0.3633(2) 0.0470(3) 0.03259(13) 0.0390(13) Uani 1 1 d . . .
H5B H 0.3562 0.0654 0.0574 0.047 Uiso 1 1 calc R . .
N6 N 0.4852(2) -0.1135(3) 0.05898(13) 0.0358(12) Uani 1 1 d . . .
N7 N 0.5095(2) -0.1367(3) 0.09691(13) 0.0335(12) Uani 1 1 d . . .
N8 N 0.4772(2) -0.0913(3) 0.12282(13) 0.0340(12) Uani 1 1 d . . .
N9 N 0.6115(2) -0.0957(3) 0.25704(13) 0.0278(11) Uani 1 1 d . . .
N10 N 0.6220(2) -0.1477(3) 0.28812(13) 0.0351(12) Uani 1 1 d . . .
N11 N 0.6802(2) -0.1265(3) 0.30509(13) 0.0338(12) Uani 1 1 d . . .
N12 N 0.7906(2) 0.0401(3) 0.27606(13) 0.0325(12) Uani 1 1 d . . .
H12A H 0.7718 0.0603 0.2534 0.039 Uiso 1 1 calc R . .
N13 N 0.7888(2) 0.2394(3) 0.27775(13) 0.0334(12) Uani 1 1 d . . .
H13A H 0.7693 0.2191 0.2553 0.040 Uiso 1 1 calc R . .
N14 N 0.6840(2) 0.4105(3) 0.30852(13) 0.0334(11) Uani 1 1 d . . .
N15 N 0.6261(2) 0.4355(3) 0.29298(14) 0.0391(12) Uani 1 1 d . . .
N16 N 0.6102(2) 0.3824(3) 0.26267(12) 0.0288(11) Uani 1 1 d . . .
N17 N 1.1506(2) 0.4113(3) 0.08086(13) 0.0311(11) Uani 1 1 d . . .
N18 N 1.2102(2) 0.4367(3) 0.07481(14) 0.0380(13) Uani 1 1 d . . .
N19 N 1.2210(2) 0.4924(3) 0.10422(13) 0.0346(12) Uani 1 1 d . . .
N20 N 1.1119(2) 0.5677(3) 0.18541(12) 0.0313(11) Uani 1 1 d . . .
H20A H 1.0779 0.5377 0.1818 0.038 Uiso 1 1 calc R . .
N21 N 0.9890(2) 0.6686(3) 0.18377(12) 0.0290(11) Uani 1 1 d . . .
H21A H 1.0181 0.6818 0.1666 0.035 Uiso 1 1 calc R . .
N22 N 0.8372(2) 0.6562(3) 0.11521(12) 0.0284(11) Uani 1 1 d . . .
N23 N 0.8286(2) 0.6634(3) 0.07330(14) 0.0313(11) Uani 1 1 d . . .
N24 N 0.8866(2) 0.6877(3) 0.06186(12) 0.0280(11) Uani 1 1 d . . .
C1 C 0.4078(3) 0.5459(4) 0.29466(19) 0.0522(18) Uani 1 1 d . . .
H1C H 0.4242 0.5887 0.2778 0.078 Uiso 1 1 calc R . .
H1D H 0.4423 0.5253 0.3134 0.078 Uiso 1 1 calc R . .
H1E H 0.3734 0.5663 0.3110 0.078 Uiso 1 1 calc R . .
C2 C 0.3560(3) 0.4093(4) 0.2929(2) 0.0537(19) Uani 1 1 d . . .
H2C H 0.3401 0.3665 0.2746 0.081 Uiso 1 1 calc R . .
H2D H 0.3213 0.4289 0.3092 0.081 Uiso 1 1 calc R . .
H2E H 0.3907 0.3895 0.3118 0.081 Uiso 1 1 calc R . .
C3 C 0.3265(3) 0.5093(4) 0.23569(18) 0.0465(17) Uani 1 1 d . . .
H3B H 0.3426 0.5516 0.2183 0.070 Uiso 1 1 calc R . .
H3C H 0.2919 0.5299 0.2517 0.070 Uiso 1 1 calc R . .
H3D H 0.3104 0.4657 0.2180 0.070 Uiso 1 1 calc R . .
C4 C 0.3815(3) 0.4787(4) 0.26594(17) 0.0379(15) Uani 1 1 d . . .
C5 C 0.4379(3) 0.4433(4) 0.24030(16) 0.0336(14) Uani 1 1 d . . .
C6 C 0.4977(3) 0.4253(4) 0.26149(17) 0.0333(14) Uani 1 1 d . . .
H6B H 0.5037 0.4348 0.2905 0.040 Uiso 1 1 calc R . .
C7 C 0.5471(3) 0.3940(3) 0.23999(15) 0.0298(14) Uani 1 1 d . . .
C8 C 0.5420(3) 0.3775(3) 0.19679(17) 0.0309(14) Uani 1 1 d . . .
H8B H 0.5761 0.3551 0.1827 0.037 Uiso 1 1 calc R . .
C9 C 0.4824(3) 0.3966(4) 0.17618(17) 0.0345(14) Uani 1 1 d . . .
C10 C 0.4314(3) 0.4282(4) 0.19676(16) 0.0352(14) Uani 1 1 d . . .
H10B H 0.3923 0.4396 0.1816 0.042 Uiso 1 1 calc R . .
C11 C 0.4222(3) 0.3507(4) 0.10907(17) 0.0357(14) Uani 1 1 d . . .
H11A H 0.3837 0.3332 0.1201 0.043 Uiso 1 1 calc R . .
C12 C 0.4371(3) 0.3486(4) 0.06763(18) 0.0384(15) Uani 1 1 d . . .
C13 C 0.4016(3) 0.3157(4) 0.03093(16) 0.0377(15) Uani 1 1 d . . .
C14 C 0.3903(3) 0.3417(4) -0.01030(19) 0.0470(17) Uani 1 1 d . . .
H14A H 0.4073 0.3877 -0.0224 0.056 Uiso 1 1 calc R . .
C15 C 0.3478(3) 0.2849(4) -0.03048(18) 0.0485(18) Uani 1 1 d . . .
H15B H 0.3322 0.2866 -0.0587 0.058 Uiso 1 1 calc R . .
C16 C 0.3332(3) 0.2266(4) -0.00157(17) 0.0393(16) Uani 1 1 d . . .
C17 C 0.2919(3) 0.1519(4) -0.00645(16) 0.0370(15) Uani 1 1 d . . .
C18 C 0.2534(3) 0.1515(5) -0.04895(17) 0.0529(18) Uani 1 1 d . . .
H18B H 0.2252 0.1978 -0.0509 0.079 Uiso 1 1 calc R . .
H18C H 0.2277 0.1031 -0.0515 0.079 Uiso 1 1 calc R . .
H18D H 0.2829 0.1533 -0.0714 0.079 Uiso 1 1 calc R . .
C19 C 0.2429(3) 0.1487(4) 0.02907(18) 0.0492(18) Uani 1 1 d . . .
H19A H 0.2664 0.1491 0.0563 0.074 Uiso 1 1 calc R . .
H19B H 0.2174 0.1002 0.0262 0.074 Uiso 1 1 calc R . .
H19C H 0.2146 0.1948 0.0267 0.074 Uiso 1 1 calc R . .
C20 C 0.3353(3) 0.0774(4) -0.00469(16) 0.0369(15) Uani 1 1 d . . .
C21 C 0.3588(3) 0.0305(4) -0.03598(17) 0.0443(17) Uani 1 1 d . . .
H21B H 0.3478 0.0366 -0.0648 0.053 Uiso 1 1 calc R . .
C22 C 0.4026(3) -0.0288(4) -0.01832(17) 0.0464(17) Uani 1 1 d . . .
H22A H 0.4253 -0.0675 -0.0329 0.056 Uiso 1 1 calc R . .
C23 C 0.4042(3) -0.0167(4) 0.02526(16) 0.0376(15) Uani 1 1 d . . .
C24 C 0.4387(3) -0.0551(4) 0.06105(16) 0.0321(14) Uani 1 1 d . . .
C25 C 0.4341(3) -0.0420(4) 0.10286(16) 0.0337(14) Uani 1 1 d . . .
H25A H 0.4064 -0.0057 0.1153 0.040 Uiso 1 1 calc R . .
C26 C 0.5070(3) -0.1566(4) 0.02192(18) 0.0503(18) Uani 1 1 d . . .
H26A H 0.5400 -0.1951 0.0309 0.075 Uiso 1 1 calc R . .
H26B H 0.5247 -0.1187 0.0027 0.075 Uiso 1 1 calc R . .
H26C H 0.4708 -0.1843 0.0079 0.075 Uiso 1 1 calc R . .
C27 C 0.4865(3) -0.1051(4) 0.16830(15) 0.0322(14) Uani 1 1 d . . .
C28 C 0.4340(3) -0.1371(3) 0.18810(16) 0.0297(13) Uani 1 1 d . . .
H28A H 0.3952 -0.1476 0.1724 0.036 Uiso 1 1 calc R . .
C29 C 0.4388(3) -0.1536(3) 0.23140(16) 0.0293(13) Uani 1 1 d . . .
C30 C 0.4990(3) -0.1372(3) 0.25306(16) 0.0294(13) Uani 1 1 d . . .
H30A H 0.5045 -0.1476 0.2820 0.035 Uiso 1 1 calc R . .
C31 C 0.5499(3) -0.1058(3) 0.23208(16) 0.0265(13) Uani 1 1 d . . .
C32 C 0.5450(3) -0.0871(4) 0.18941(15) 0.0301(13) Uani 1 1 d . . .
H32A H 0.5792 -0.0636 0.1758 0.036 Uiso 1 1 calc R . .
C33 C 0.3819(3) -0.1891(4) 0.25372(16) 0.0333(14) Uani 1 1 d . . .
C34 C 0.3542(3) -0.2612(4) 0.22847(19) 0.0491(17) Uani 1 1 d . . .
H34A H 0.3868 -0.3027 0.2278 0.074 Uiso 1 1 calc R . .
H34B H 0.3417 -0.2445 0.2000 0.074 Uiso 1 1 calc R . .
H34C H 0.3168 -0.2818 0.2417 0.074 Uiso 1 1 calc R . .
C35 C 0.3280(3) -0.1229(4) 0.25434(19) 0.0482(18) Uani 1 1 d . . .
H35A H 0.2912 -0.1438 0.2682 0.072 Uiso 1 1 calc R . .
H35B H 0.3146 -0.1079 0.2258 0.072 Uiso 1 1 calc R . .
H35C H 0.3449 -0.0764 0.2695 0.072 Uiso 1 1 calc R . .
C36 C 0.4008(3) -0.2153(4) 0.29872(17) 0.0450(17) Uani 1 1 d . . .
H36A H 0.4337 -0.2565 0.2983 0.067 Uiso 1 1 calc R . .
H36B H 0.3632 -0.2364 0.3116 0.067 Uiso 1 1 calc R . .
H36C H 0.4176 -0.1698 0.3148 0.067 Uiso 1 1 calc R . .
C37 C 0.6598(3) -0.0430(4) 0.25355(15) 0.0271(13) Uani 1 1 d . . .
H37A H 0.6621 -0.0019 0.2336 0.033 Uiso 1 1 calc R . .
C38 C 0.7056(3) -0.0619(4) 0.28559(16) 0.0323(14) Uani 1 1 d . . .
C39 C 0.7054(3) -0.1714(4) 0.34276(19) 0.0567(19) Uani 1 1 d . . .
H39A H 0.6762 -0.2149 0.3483 0.085 Uiso 1 1 calc R . .
H39B H 0.7088 -0.1357 0.3668 0.085 Uiso 1 1 calc R . .
H39C H 0.7477 -0.1929 0.3378 0.085 Uiso 1 1 calc R . .
C40 C 0.7677(3) -0.0245(3) 0.29843(16) 0.0291(13) Uani 1 1 d . . .
C41 C 0.8120(3) -0.0398(4) 0.33236(16) 0.0347(14) Uani 1 1 d . . .
H41A H 0.8095 -0.0805 0.3525 0.042 Uiso 1 1 calc R . .
C42 C 0.8619(3) 0.0190(4) 0.33011(16) 0.0358(15) Uani 1 1 d . . .
H42A H 0.8981 0.0240 0.3490 0.043 Uiso 1 1 calc R . .
C43 C 0.8478(3) 0.0672(3) 0.29542(16) 0.0304(14) Uani 1 1 d . . .
C44 C 0.8834(3) 0.1411(4) 0.28079(17) 0.0373(14) Uani 1 1 d . . .
C45 C 0.8863(3) 0.1422(4) 0.23126(17) 0.0391(15) Uani 1 1 d . . .
H45A H 0.9091 0.1897 0.2229 0.059 Uiso 1 1 calc R . .
H45B H 0.8428 0.1427 0.2183 0.059 Uiso 1 1 calc R . .
H45C H 0.9088 0.0950 0.2223 0.059 Uiso 1 1 calc R . .
C46 C 0.9531(3) 0.1413(4) 0.29988(18) 0.0407(15) Uani 1 1 d . . .
H46A H 0.9528 0.1400 0.3303 0.061 Uiso 1 1 calc R . .
H46B H 0.9749 0.1893 0.2912 0.061 Uiso 1 1 calc R . .
H46C H 0.9757 0.0946 0.2902 0.061 Uiso 1 1 calc R . .
C47 C 0.8472(3) 0.2136(4) 0.29611(16) 0.0350(15) Uani 1 1 d . . .
C48 C 0.8616(3) 0.2613(4) 0.33178(17) 0.0376(15) Uani 1 1 d . . .
H48A H 0.8982 0.2567 0.3504 0.045 Uiso 1 1 calc R . .
C49 C 0.8109(3) 0.3175(4) 0.33459(16) 0.0351(14) Uani 1 1 d . . .
H49A H 0.8082 0.3571 0.3553 0.042 Uiso 1 1 calc R . .
C50 C 0.7660(3) 0.3040(4) 0.30127(16) 0.0319(14) Uani 1 1 d . . .
C51 C 0.7044(3) 0.3437(4) 0.28891(15) 0.0292(14) Uani 1 1 d . . .
C52 C 0.6562(3) 0.3249(4) 0.25864(16) 0.0325(14) Uani 1 1 d . . .
H52A H 0.6554 0.2821 0.2395 0.039 Uiso 1 1 calc R . .
C53 C 0.7146(4) 0.4610(4) 0.3422(2) 0.061(2) Uani 1 1 d . . .
H53A H 0.6860 0.5049 0.3482 0.092 Uiso 1 1 calc R . .
H53B H 0.7549 0.4822 0.3331 0.092 Uiso 1 1 calc R . .
H53C H 0.7228 0.4291 0.3673 0.092 Uiso 1 1 calc R . .
C54 C 1.0217(3) 0.1582(4) 0.05657(18) 0.0479(18) Uani 1 1 d . . .
C55 C 1.0629(5) 0.0806(6) 0.0493(3) 0.072(4) Uani 0.802(13) 1 d PU A 1
H55A H 1.0407 0.0343 0.0596 0.108 Uiso 0.802(13) 1 calc PR A 1
H55B H 1.1048 0.0857 0.0643 0.108 Uiso 0.802(13) 1 calc PR A 1
H55C H 1.0686 0.0742 0.0195 0.108 Uiso 0.802(13) 1 calc PR A 1
C56 C 1.0103(6) 0.1637(7) 0.1034(3) 0.067(3) Uani 0.802(13) 1 d PU A 1
H56A H 0.9871 0.1167 0.1120 0.101 Uiso 0.802(13) 1 calc PR A 1
H56B H 0.9851 0.2111 0.1086 0.101 Uiso 0.802(13) 1 calc PR A 1
H56C H 1.0515 0.1669 0.1194 0.101 Uiso 0.802(13) 1 calc PR A 1
C57 C 0.9563(5) 0.1462(8) 0.0294(3) 0.072(3) Uani 0.802(13) 1 d PU A 1
H57A H 0.9332 0.1008 0.0401 0.107 Uiso 0.802(13) 1 calc PR A 1
H57B H 0.9654 0.1365 0.0004 0.107 Uiso 0.802(13) 1 calc PR A 1
H57C H 0.9300 0.1939 0.0311 0.107 Uiso 0.802(13) 1 calc PR A 1
C55' C 0.9815(18) 0.102(3) 0.0272(9) 0.068(14) Uani 0.198(13) 1 d PDU A 2
H55D H 1.0009 0.0490 0.0280 0.103 Uiso 0.198(13) 1 calc PR A 2
H55E H 0.9805 0.1223 -0.0012 0.103 Uiso 0.198(13) 1 calc PR A 2
H55F H 0.9379 0.0985 0.0364 0.103 Uiso 0.198(13) 1 calc PR A 2
C56' C 0.9683(17) 0.192(2) 0.0896(11) 0.066(13) Uani 0.198(13) 1 d PDU A 2
H56D H 0.9439 0.2360 0.0764 0.099 Uiso 0.198(13) 1 calc PR A 2
H56E H 0.9910 0.2114 0.1151 0.099 Uiso 0.198(13) 1 calc PR A 2
H56F H 0.9391 0.1496 0.0963 0.099 Uiso 0.198(13) 1 calc PR A 2
C57' C 1.0680(14) 0.107(2) 0.0863(10) 0.057(12) Uani 0.198(13) 1 d PDU A 2
H57D H 1.0448 0.0605 0.0961 0.085 Uiso 0.198(13) 1 calc PR A 2
H57E H 1.0834 0.1386 0.1102 0.085 Uiso 0.198(13) 1 calc PR A 2
H57F H 1.1044 0.0887 0.0711 0.085 Uiso 0.198(13) 1 calc PR A 2
C58 C 1.0575(3) 0.2309(4) 0.04008(17) 0.0371(15) Uani 1 1 d . . .
C59 C 1.0855(3) 0.2888(4) 0.06806(17) 0.0323(14) Uani 1 1 d . . .
H59A H 1.0801 0.2847 0.0970 0.039 Uiso 1 1 calc R A .
C60 C 1.1213(3) 0.3522(4) 0.05235(16) 0.0329(14) Uani 1 1 d . A .
C61 C 1.1318(3) 0.3613(4) 0.00986(16) 0.0306(13) Uani 1 1 d . . .
H61A H 1.1560 0.4038 -0.0003 0.046 Uiso 1 1 calc R A .
C62 C 1.1240(3) 0.4493(4) 0.11269(16) 0.0321(14) Uani 1 1 d . . .
H62A H 1.0828 0.4405 0.1224 0.039 Uiso 1 1 calc R . .
C63 C 1.1694(3) 0.5041(4) 0.12835(16) 0.0351(15) Uani 1 1 d . . .
C64 C 1.2850(3) 0.5312(5) 0.10607(19) 0.0523(19) Uani 1 1 d . . .
H64A H 1.3104 0.5095 0.0842 0.078 Uiso 1 1 calc R . .
H64B H 1.3070 0.5212 0.1333 0.078 Uiso 1 1 calc R . .
H64C H 1.2798 0.5884 0.1020 0.078 Uiso 1 1 calc R . .
C65 C 1.1664(3) 0.5618(4) 0.16209(16) 0.0334(14) Uani 1 1 d . . .
C66 C 1.2095(3) 0.6218(4) 0.17779(17) 0.0373(15) Uani 1 1 d . . .
H66A H 1.2505 0.6331 0.1682 0.045 Uiso 1 1 calc R . .
C67 C 1.1797(3) 0.6617(4) 0.21043(17) 0.0392(16) Uani 1 1 d . . .
H67A H 1.1976 0.7041 0.2265 0.047 Uiso 1 1 calc R . .
C68 C 1.1194(3) 0.6279(3) 0.21499(15) 0.0275(13) Uani 1 1 d . . .
C69 C 1.0690(3) 0.6450(4) 0.24692(16) 0.0323(13) Uani 1 1 d . . .
C70 C 1.0839(3) 0.7264(4) 0.26860(17) 0.0361(14) Uani 1 1 d . . .
H70A H 1.0816 0.7686 0.2477 0.054 Uiso 1 1 calc R . .
H70B H 1.1268 0.7250 0.2824 0.054 Uiso 1 1 calc R . .
H70C H 1.0525 0.7366 0.2893 0.054 Uiso 1 1 calc R . .
C71 C 1.0738(3) 0.5784(4) 0.28075(16) 0.0408(16) Uani 1 1 d . . .
H71A H 1.0651 0.5269 0.2676 0.061 Uiso 1 1 calc R . .
H71B H 1.0425 0.5884 0.3015 0.061 Uiso 1 1 calc R . .
H71C H 1.1168 0.5782 0.2943 0.061 Uiso 1 1 calc R . .
C72 C 1.0007(3) 0.6480(3) 0.22560(15) 0.0270(13) Uani 1 1 d . . .
C73 C 0.9421(3) 0.6326(4) 0.24254(16) 0.0390(16) Uani 1 1 d . . .
H73A H 0.9359 0.6175 0.2704 0.047 Uiso 1 1 calc R . .
C74 C 0.8932(3) 0.6439(4) 0.20995(16) 0.0344(14) Uani 1 1 d . . .
H74A H 0.8486 0.6382 0.2127 0.041 Uiso 1 1 calc R . .
C75 C 0.9218(3) 0.6646(3) 0.17371(16) 0.0315(14) Uani 1 1 d . . .
C76 C 0.8986(3) 0.6743(3) 0.13069(16) 0.0273(13) Uani 1 1 d . . .
C77 C 0.9301(3) 0.6955(4) 0.09530(16) 0.0335(14) Uani 1 1 d . . .
H77A H 0.9733 0.7120 0.0945 0.040 Uiso 1 1 calc R . .
C78 C 0.7808(3) 0.6282(4) 0.13672(17) 0.0431(17) Uani 1 1 d . . .
H78A H 0.7448 0.6203 0.1163 0.065 Uiso 1 1 calc R . .
H78B H 0.7692 0.6679 0.1572 0.065 Uiso 1 1 calc R . .
H78C H 0.7911 0.5781 0.1509 0.065 Uiso 1 1 calc R . .
C79 C 0.8963(3) 0.6975(4) 0.01668(16) 0.0300(13) Uani 1 1 d . . .
C80 C 0.9319(3) 0.7612(4) 0.00363(16) 0.0320(14) Uani 1 1 d . . .
H80A H 0.9491 0.7989 0.0231 0.048 Uiso 1 1 calc R . .
C81 C 0.5400(4) 0.3950(5) 0.03258(19) 0.064(2) Uani 1 1 d . . .
H81A H 0.5807 0.4184 0.0428 0.095 Uiso 1 1 calc R . .
H81B H 0.5182 0.4310 0.0125 0.095 Uiso 1 1 calc R . .
H81C H 0.5480 0.3443 0.0190 0.095 Uiso 1 1 calc R . .
B1 B 0.9498(4) 0.4623(5) 0.1280(3) 0.055(2) Uani 1 1 d . . .
F1 F 0.9688(2) 0.5159(3) 0.09812(14) 0.0937(16) Uani 1 1 d . . .
F2 F 0.99079(18) 0.4769(3) 0.16549(13) 0.0667(11) Uani 1 1 d . . .
F3 F 0.9584(2) 0.3861(3) 0.11574(14) 0.0807(13) Uani 1 1 d . . .
F4 F 0.88626(17) 0.4778(2) 0.13776(11) 0.0553(10) Uani 1 1 d . . .
B2 B 0.4463(5) 0.5937(8) 0.0819(3) 0.072(3) Uani 1 1 d . . .
F5 F 0.5107(3) 0.5901(5) 0.0829(2) 0.153(3) Uani 1 1 d . . .
F6 F 0.4287(4) 0.6704(5) 0.0672(2) 0.162(3) Uani 1 1 d . . .
F7 F 0.4245(3) 0.5791(5) 0.12017(14) 0.144(3) Uani 1 1 d . . .
F8 F 0.4205(3) 0.5392(4) 0.05407(16) 0.1100(19) Uani 1 1 d . . .
B3 B 0.2359(4) -0.2254(6) 0.3499(2) 0.049(2) Uani 1 1 d . . .
F9 F 0.29312(17) -0.2297(3) 0.37408(10) 0.0609(11) Uani 1 1 d . . .
F10 F 0.24238(17) -0.2640(3) 0.31119(10) 0.0685(13) Uani 1 1 d . . .
F11 F 0.18644(17) -0.2651(2) 0.37094(11) 0.0545(10) Uani 1 1 d . . .
F12 F 0.21673(18) -0.1452(3) 0.34290(11) 0.0629(11) Uani 1 1 d . . .
B4 B 0.9392(5) 0.9114(7) 0.1078(3) 0.086(3) Uani 1 1 d DU . .
F13 F 0.9834(3) 0.8851(6) 0.14074(19) 0.203(4) Uani 1 1 d DU . .
F14 F 0.9241(4) 0.9889(3) 0.1156(2) 0.175(3) Uani 1 1 d DU . .
F15 F 0.9657(3) 0.8969(4) 0.07149(16) 0.154(3) Uani 1 1 d DU . .
F16 F 0.8849(2) 0.8630(3) 0.11179(19) 0.1156(18) Uani 1 1 d DU . .

loop_
_atom_site_aniso_label
_atom_site_aniso_U_11
_atom_site_aniso_U_22
_atom_site_aniso_U_33
_atom_site_aniso_U_23
_atom_site_aniso_U_13
_atom_site_aniso_U_12
P1 0.0609(12) 0.0392(12) 0.0479(10) 0.0010(8) -0.0003(8) 0.0040(10)
P2 0.0759(16) 0.0786(19) 0.0613(12) 0.0007(12) -0.0081(11) -0.0027(14)
O1 0.076(3) 0.049(3) 0.035(2) 0.006(2) -0.002(2) 0.006(3)
O2 0.041(3) 0.032(3) 0.058(2) -0.003(2) -0.0053(19) 0.006(2)
O3 0.055(3) 0.039(3) 0.040(2) -0.011(2) -0.0006(19) 0.007(2)
O4 0.032(2) 0.041(3) 0.053(2) 0.005(2) -0.0159(18) 0.003(2)
O5 0.163(6) 0.065(4) 0.083(4) -0.010(3) 0.063(4) -0.031(4)
O6 0.106(4) 0.055(4) 0.061(3) -0.007(2) -0.030(3) 0.018(3)
O7 0.049(3) 0.053(3) 0.068(3) 0.001(2) -0.015(2) 0.002(3)
O8 0.027(2) 0.047(3) 0.056(2) -0.005(2) -0.0005(18) -0.001(2)
N1 0.034(3) 0.028(3) 0.029(2) 0.001(2) -0.001(2) 0.005(2)
N2 0.045(3) 0.050(4) 0.033(3) 0.004(2) 0.000(2) -0.006(3)
N3 0.046(3) 0.050(4) 0.040(3) 0.003(3) 0.001(3) -0.001(3)
N4 0.052(3) 0.048(4) 0.024(2) 0.002(2) -0.006(2) -0.008(3)
N5 0.041(3) 0.052(4) 0.024(2) -0.010(2) -0.006(2) 0.000(3)
N6 0.029(3) 0.045(4) 0.033(3) -0.007(2) 0.000(2) 0.008(2)
N7 0.025(2) 0.042(3) 0.033(2) -0.003(2) -0.004(2) 0.004(2)
N8 0.027(3) 0.041(3) 0.033(3) 0.002(2) -0.002(2) 0.001(2)
N9 0.024(3) 0.025(3) 0.034(2) 0.003(2) -0.0007(19) 0.001(2)
N10 0.028(3) 0.036(3) 0.040(3) 0.005(2) -0.012(2) -0.005(2)
N11 0.036(3) 0.021(3) 0.044(3) 0.010(2) -0.010(2) 0.001(2)
N12 0.022(3) 0.037(3) 0.038(2) -0.001(2) -0.008(2) -0.004(2)
N13 0.031(3) 0.036(3) 0.032(2) -0.003(2) -0.006(2) 0.000(2)
N14 0.028(3) 0.028(3) 0.042(3) -0.006(2) -0.013(2) 0.007(2)
N15 0.035(3) 0.034(3) 0.048(3) -0.006(2) -0.005(2) 0.003(3)
N16 0.031(3) 0.025(3) 0.029(2) 0.003(2) -0.007(2) -0.001(2)
N17 0.025(3) 0.035(3) 0.033(2) -0.006(2) 0.004(2) -0.005(2)
N18 0.022(3) 0.052(4) 0.041(3) -0.010(3) 0.005(2) -0.002(2)
N19 0.025(3) 0.043(3) 0.036(3) -0.008(2) 0.004(2) -0.004(2)
N20 0.033(3) 0.030(3) 0.031(2) 0.000(2) 0.000(2) -0.008(2)
N21 0.025(3) 0.031(3) 0.030(2) 0.006(2) -0.0045(19) 0.001(2)
N22 0.022(2) 0.034(3) 0.029(2) 0.007(2) 0.0009(19) 0.007(2)
N23 0.020(3) 0.029(3) 0.044(3) 0.003(2) -0.003(2) 0.000(2)
N24 0.031(3) 0.024(3) 0.029(2) -0.002(2) -0.001(2) -0.004(2)
C1 0.051(4) 0.049(5) 0.056(4) -0.020(3) -0.006(3) 0.015(4)
C2 0.044(4) 0.047(5) 0.071(4) 0.006(4) 0.016(3) 0.016(4)
C3 0.034(4) 0.047(5) 0.057(4) -0.013(3) 0.000(3) 0.007(3)
C4 0.027(3) 0.041(4) 0.045(3) -0.005(3) -0.004(3) 0.002(3)
C5 0.029(3) 0.030(4) 0.041(3) -0.002(3) -0.009(2) 0.000(3)
C6 0.039(4) 0.029(4) 0.032(3) 0.002(3) -0.001(3) 0.005(3)
C7 0.037(4) 0.024(4) 0.028(3) 0.002(2) -0.006(2) -0.002(3)
C8 0.021(3) 0.024(4) 0.048(3) 0.004(3) 0.004(2) -0.002(3)
C9 0.034(4) 0.032(4) 0.038(3) -0.001(3) 0.004(3) -0.007(3)
C10 0.038(4) 0.025(4) 0.040(3) 0.000(3) -0.009(3) -0.004(3)
C11 0.034(3) 0.031(4) 0.041(3) -0.006(3) -0.008(3) 0.004(3)
C12 0.044(4) 0.026(4) 0.045(4) -0.004(3) 0.005(3) 0.006(3)
C13 0.042(4) 0.039(4) 0.032(3) 0.005(3) 0.000(3) -0.001(3)
C14 0.046(4) 0.041(5) 0.053(4) 0.014(3) -0.004(3) 0.009(3)
C15 0.054(4) 0.052(5) 0.037(3) 0.006(3) -0.012(3) 0.004(4)
C16 0.037(4) 0.041(4) 0.039(3) -0.005(3) -0.008(3) 0.021(3)
C17 0.041(4) 0.034(4) 0.035(3) -0.003(3) -0.003(3) 0.007(3)
C18 0.049(4) 0.059(5) 0.050(4) -0.003(3) -0.012(3) 0.014(4)
C19 0.037(4) 0.059(5) 0.050(4) -0.001(3) -0.009(3) 0.018(4)
C20 0.029(3) 0.050(4) 0.030(3) -0.007(3) -0.006(3) 0.001(3)
C21 0.047(4) 0.055(5) 0.030(3) 0.004(3) -0.008(3) 0.005(4)
C22 0.051(4) 0.050(5) 0.038(3) -0.006(3) 0.002(3) 0.014(4)
C23 0.023(3) 0.054(5) 0.035(3) -0.006(3) 0.000(2) 0.007(3)
C24 0.032(3) 0.028(4) 0.035(3) 0.001(3) -0.006(2) 0.005(3)
C25 0.038(4) 0.029(4) 0.033(3) -0.007(3) -0.005(3) 0.009(3)
C26 0.040(4) 0.064(5) 0.047(4) 0.001(3) 0.002(3) 0.017(4)
C27 0.035(3) 0.031(4) 0.029(3) 0.001(3) -0.011(3) 0.009(3)
C28 0.023(3) 0.028(4) 0.038(3) 0.000(3) -0.005(2) 0.002(3)
C29 0.031(3) 0.020(4) 0.036(3) -0.001(3) -0.003(2) 0.007(3)
C30 0.027(3) 0.021(3) 0.040(3) 0.002(3) -0.004(2) 0.006(3)
C31 0.023(3) 0.016(3) 0.040(3) -0.006(2) -0.006(2) 0.001(2)
C32 0.025(3) 0.034(4) 0.031(3) 0.000(3) 0.002(2) 0.001(3)
C33 0.028(3) 0.031(4) 0.040(3) 0.001(3) -0.001(2) -0.004(3)
C34 0.038(4) 0.046(5) 0.063(4) 0.011(3) -0.001(3) -0.009(3)
C35 0.038(4) 0.051(5) 0.057(4) 0.005(3) 0.007(3) 0.000(3)
C36 0.031(4) 0.053(5) 0.051(4) 0.012(3) -0.001(3) -0.002(3)
C37 0.028(3) 0.029(4) 0.025(3) 0.000(2) 0.006(2) -0.002(3)
C38 0.036(3) 0.024(4) 0.036(3) -0.003(3) -0.005(3) 0.005(3)
C39 0.049(4) 0.052(5) 0.066(4) 0.020(4) -0.027(3) -0.014(4)
C40 0.025(3) 0.022(4) 0.040(3) -0.004(3) 0.002(2) -0.001(3)
C41 0.033(3) 0.032(4) 0.038(3) 0.003(3) -0.002(3) 0.004(3)
C42 0.030(3) 0.037(4) 0.039(3) -0.002(3) -0.009(3) -0.003(3)
C43 0.030(3) 0.024(4) 0.037(3) -0.005(3) 0.006(3) 0.001(3)
C44 0.031(3) 0.030(4) 0.051(3) 0.003(3) 0.001(3) 0.006(3)
C45 0.030(3) 0.032(4) 0.055(4) 0.008(3) 0.001(3) 0.002(3)
C46 0.022(3) 0.033(4) 0.066(4) -0.002(3) -0.008(3) -0.002(3)
C47 0.022(3) 0.047(4) 0.036(3) 0.005(3) 0.001(2) -0.005(3)
C48 0.032(3) 0.041(4) 0.039(3) 0.007(3) -0.003(3) -0.005(3)
C49 0.034(3) 0.034(4) 0.037(3) -0.002(3) 0.001(3) -0.006(3)
C50 0.027(3) 0.029(4) 0.039(3) 0.012(3) -0.001(3) -0.004(3)
C51 0.032(3) 0.026(4) 0.029(3) 0.010(3) -0.002(2) -0.003(3)
C52 0.039(4) 0.024(4) 0.034(3) 0.004(3) -0.003(3) 0.004(3)
C53 0.062(5) 0.041(5) 0.078(4) -0.023(4) -0.017(4) 0.005(4)
C54 0.062(4) 0.036(4) 0.044(4) 0.016(3) -0.011(3) -0.022(4)
C55 0.082(7) 0.052(6) 0.082(6) 0.011(5) 0.009(5) -0.015(5)
C56 0.080(7) 0.064(7) 0.058(5) 0.009(4) 0.005(5) -0.020(5)
C57 0.061(6) 0.086(7) 0.065(5) 0.021(5) -0.016(4) -0.040(6)
C55' 0.074(16) 0.066(17) 0.066(15) -0.001(10) 0.005(10) 0.003(10)
C56' 0.068(15) 0.065(15) 0.066(15) 0.000(9) 0.019(10) -0.002(10)
C57' 0.061(15) 0.053(15) 0.054(14) 0.012(9) -0.008(9) -0.002(9)
C58 0.027(3) 0.040(4) 0.042(3) 0.006(3) -0.011(3) 0.003(3)
C59 0.020(3) 0.038(4) 0.038(3) 0.006(3) 0.000(2) 0.002(3)
C60 0.033(3) 0.035(4) 0.031(3) -0.007(3) -0.001(2) 0.008(3)
C61 0.026(3) 0.028(4) 0.037(3) 0.003(3) -0.005(2) 0.004(3)
C62 0.029(3) 0.034(4) 0.033(3) 0.003(3) -0.003(2) 0.003(3)
C63 0.034(3) 0.041(4) 0.029(3) -0.002(3) -0.006(3) -0.004(3)
C64 0.039(4) 0.066(5) 0.053(4) -0.018(3) 0.012(3) -0.010(4)
C65 0.028(3) 0.038(4) 0.034(3) 0.010(3) -0.007(2) 0.000(3)
C66 0.025(3) 0.040(4) 0.046(3) -0.009(3) -0.008(3) 0.000(3)
C67 0.038(4) 0.036(4) 0.042(3) -0.010(3) -0.012(3) -0.003(3)
C68 0.029(3) 0.018(3) 0.034(3) 0.001(3) -0.006(2) 0.002(3)
C69 0.030(3) 0.027(4) 0.038(3) -0.001(3) -0.008(2) 0.003(3)
C70 0.033(3) 0.031(4) 0.043(3) -0.006(3) -0.003(3) 0.007(3)
C71 0.043(4) 0.041(4) 0.038(3) 0.006(3) -0.006(3) 0.003(3)
C72 0.027(3) 0.021(3) 0.032(3) -0.001(2) -0.008(2) 0.002(3)
C73 0.037(4) 0.055(5) 0.025(3) 0.006(3) -0.005(2) -0.005(3)
C74 0.025(3) 0.039(4) 0.039(3) 0.000(3) 0.004(2) -0.003(3)
C75 0.034(3) 0.024(4) 0.036(3) 0.000(3) -0.004(3) 0.007(3)
C76 0.024(3) 0.026(4) 0.032(3) 0.001(2) 0.001(2) 0.000(3)
C77 0.029(3) 0.024(4) 0.047(3) -0.004(3) -0.009(3) -0.004(3)
C78 0.023(3) 0.066(5) 0.040(3) 0.007(3) 0.000(3) 0.000(3)
C79 0.027(3) 0.027(4) 0.035(3) 0.003(3) -0.007(2) 0.005(3)
C80 0.029(3) 0.033(4) 0.032(3) -0.002(3) -0.010(2) -0.004(3)
C81 0.062(5) 0.077(6) 0.053(4) 0.000(4) 0.018(4) -0.018(4)
B1 0.050(5) 0.037(6) 0.081(6) 0.007(5) 0.025(5) 0.012(4)
F1 0.097(4) 0.078(4) 0.111(3) 0.033(3) 0.048(3) 0.017(3)
F2 0.040(2) 0.058(3) 0.100(3) 0.000(2) -0.008(2) -0.007(2)
F3 0.085(3) 0.048(3) 0.110(3) -0.015(2) 0.013(3) 0.018(3)
F4 0.036(2) 0.054(3) 0.076(2) -0.0018(19) 0.0077(18) 0.0035(19)
B2 0.060(7) 0.089(9) 0.070(6) 0.006(6) 0.022(5) -0.002(6)
F5 0.086(5) 0.211(8) 0.164(5) 0.065(5) 0.022(4) -0.034(5)
F6 0.219(9) 0.114(6) 0.156(5) 0.012(5) 0.036(5) 0.019(6)
F7 0.100(4) 0.258(9) 0.072(3) 0.009(4) -0.002(3) -0.093(5)
F8 0.112(5) 0.124(5) 0.096(3) 0.005(3) 0.026(3) -0.019(4)
B3 0.036(4) 0.076(7) 0.033(4) 0.000(4) -0.009(3) -0.018(4)
F9 0.037(2) 0.084(3) 0.060(2) -0.012(2) -0.0120(17) -0.001(2)
F10 0.039(2) 0.111(4) 0.055(2) -0.023(2) -0.0010(17) -0.017(2)
F11 0.035(2) 0.059(3) 0.071(2) 0.0037(19) 0.0098(17) -0.0004(19)
F12 0.051(2) 0.059(3) 0.078(2) 0.019(2) 0.0007(19) -0.006(2)
B4 0.102(7) 0.076(7) 0.087(6) 0.026(5) 0.057(6) -0.008(6)
F13 0.179(6) 0.294(8) 0.129(4) -0.080(5) -0.044(4) 0.056(6)
F14 0.257(7) 0.094(5) 0.187(5) -0.032(4) 0.128(5) -0.061(5)
F15 0.235(7) 0.126(5) 0.110(4) -0.045(3) 0.079(4) -0.057(5)
F16 0.079(3) 0.070(4) 0.198(5) -0.027(3) 0.006(3) -0.005(3)

loop_
_atom_type_symbol
_atom_type_description
_atom_type_scat_dispersion_real
_atom_type_scat_dispersion_imag
_atom_type_scat_source
C C 0.0033 0.0016 'International Tables Vol C Tables 4.2.6.8 and 6.1.1.4'
H H 0.0000 0.0000 'International Tables Vol C Tables 4.2.6.8 and 6.1.1.4'
B B 0.0013 0.0007 'International Tables Vol C Tables 4.2.6.8 and 6.1.1.4'
F F 0.0171 0.0103 'International Tables Vol C Tables 4.2.6.8 and 6.1.1.4'
N N 0.0061 0.0033 'International Tables Vol C Tables 4.2.6.8 and 6.1.1.4'
O O 0.0106 0.0060 'International Tables Vol C Tables 4.2.6.8 and 6.1.1.4'
P P 0.1023 0.0942 'International Tables Vol C Tables 4.2.6.8 and 6.1.1.4'

loop_
_geom_angle_atom_site_label_1
_geom_angle_atom_site_label_2
_geom_angle_atom_site_label_3
_geom_angle
_geom_angle_site_symmetry_1
_geom_angle_site_symmetry_3
O8 P1 O6 112.5(3) . .
O8 P1 O7 110.4(3) . .
O6 P1 O7 112.8(3) . .
O8 P1 O5 108.0(3) . .
O6 P1 O5 107.1(3) . .
O7 P1 O5 105.6(3) . .
O4 P2 O2 115.3(3) . .
O4 P2 O3 111.2(3) . .
O2 P2 O3 109.0(3) . .
O4 P2 O1 107.0(3) . .
O2 P2 O1 108.3(3) . .
O3 P2 O1 105.5(3) . .
P2 O1 H1A 109.5 . .
P2 O3 H3A 109.1 . .
P1 O6 H6A 109.5 . .
P1 O7 H7A 109.0 . .
N2 N1 C11 113.2(4) . .
N2 N1 C9 119.1(5) . .
C11 N1 C9 127.8(5) . .
N1 N2 N3 103.5(5) . .
N2 N3 C12 112.8(4) . .
N2 N3 C81 118.6(5) . .
C12 N3 C81 128.6(5) . .
C16 N4 C13 110.9(5) . .
C16 N4 H4B 124.5 . .
C13 N4 H4B 124.5 . .
C20 N5 C23 111.4(4) . .
C20 N5 H5B 124.3 . .
C23 N5 H5B 124.3 . .
N7 N6 C24 112.9(4) . .
N7 N6 C26 117.6(5) . .
C24 N6 C26 129.3(5) . .
N8 N7 N6 102.6(4) . .
N7 N8 C25 113.6(4) . .
N7 N8 C27 118.8(5) . .
C25 N8 C27 127.3(5) . .
N10 N9 C37 113.7(4) . .
N10 N9 C31 115.2(4) . .
C37 N9 C31 131.1(5) . .
N9 N10 N11 103.3(4) . .
N10 N11 C38 112.8(4) . .
N10 N11 C39 117.2(5) . .
C38 N11 C39 129.8(5) . .
C43 N12 C40 109.7(4) . .
C43 N12 H12A 125.2 . .
C40 N12 H12A 125.2 . .
C47 N13 C50 109.1(4) . .
C47 N13 H13A 125.4 . .
C50 N13 H13A 125.4 . .
N15 N14 C51 112.5(4) . .
N15 N14 C53 115.3(5) . .
C51 N14 C53 132.1(5) . .
N16 N15 N14 103.7(4) . .
N15 N16 C52 113.1(4) . .
N15 N16 C7 116.1(4) . .
C52 N16 C7 130.9(5) . .
N18 N17 C62 112.7(5) . .
N18 N17 C60 119.0(4) . .
C62 N17 C60 128.2(5) . .
N19 N18 N17 103.8(4) . .
N18 N19 C63 113.1(5) . .
N18 N19 C64 116.6(4) . .
C63 N19 C64 130.3(5) . .
C68 N20 C65 110.8(5) . .
C68 N20 H20A 124.6 . .
C65 N20 H20A 124.6 . .
C72 N21 C75 108.8(4) . .
C72 N21 H21A 125.6 . .
C75 N21 H21A 125.6 . .
N23 N22 C76 113.8(4) . .
N23 N22 C78 115.6(4) . .
C76 N22 C78 130.7(4) . .
N22 N23 N24 103.3(4) . .
N23 N24 C77 112.3(4) . .
N23 N24 C79 118.4(4) . .
C77 N24 C79 129.2(5) . .
C4 C1 H1C 109.5 . .
C4 C1 H1D 109.5 . .
H1C C1 H1D 109.5 . .
C4 C1 H1E 109.5 . .
H1C C1 H1E 109.5 . .
H1D C1 H1E 109.5 . .
C4 C2 H2C 109.5 . .
C4 C2 H2D 109.5 . .
H2C C2 H2D 109.5 . .
C4 C2 H2E 109.5 . .
H2C C2 H2E 109.5 . .
H2D C2 H2E 109.5 . .
C4 C3 H3B 109.5 . .
C4 C3 H3C 109.5 . .
H3B C3 H3C 109.5 . .
C4 C3 H3D 109.5 . .
H3B C3 H3D 109.5 . .
H3C C3 H3D 109.5 . .
C1 C4 C3 110.9(5) . .
C1 C4 C2 109.7(5) . .
C3 C4 C2 109.3(5) . .
C1 C4 C5 109.7(5) . .
C3 C4 C5 110.2(4) . .
C2 C4 C5 107.0(5) . .
C10 C5 C6 117.6(5) . .
C10 C5 C4 123.1(5) . .
C6 C5 C4 119.3(5) . .
C7 C6 C5 120.3(5) . .
C7 C6 H6B 119.8 . .
C5 C6 H6B 119.8 . .
C6 C7 C8 123.5(5) . .
C6 C7 N16 118.4(4) . .
C8 C7 N16 118.0(5) . .
C9 C8 C7 115.3(5) . .
C9 C8 H8B 122.3 . .
C7 C8 H8B 122.3 . .
C10 C9 C8 122.9(5) . .
C10 C9 N1 118.6(5) . .
C8 C9 N1 118.5(5) . .
C9 C10 C5 120.4(5) . .
C9 C10 H10B 119.8 . .
C5 C10 H10B 119.8 . .
N1 C11 C12 106.7(5) . .
N1 C11 H11A 126.6 . .
C12 C11 H11A 126.6 . .
C11 C12 N3 103.8(5) . .
C11 C12 C13 130.6(6) . .
N3 C12 C13 125.4(5) . .
N4 C13 C14 107.5(5) . .
N4 C13 C12 118.6(5) . .
C14 C13 C12 133.8(6) . .
C13 C14 C15 106.5(6) . .
C13 C14 H14A 126.8 . .
C15 C14 H14A 126.8 . .
C16 C15 C14 108.8(5) . .
C16 C15 H15B 125.6 . .
C14 C15 H15B 125.6 . .
N4 C16 C15 106.2(6) . .
N4 C16 C17 122.8(5) . .
C15 C16 C17 130.9(5) . .
C16 C17 C18 110.9(5) . .
C16 C17 C20 109.6(5) . .
C18 C17 C20 107.6(5) . .
C16 C17 C19 109.9(5) . .
C18 C17 C19 108.2(5) . .
C20 C17 C19 110.5(5) . .
C17 C18 H18B 109.5 . .
C17 C18 H18C 109.5 . .
H18B C18 H18C 109.5 . .
C17 C18 H18D 109.5 . .
H18B C18 H18D 109.5 . .
H18C C18 H18D 109.5 . .
C17 C19 H19A 109.5 . .
C17 C19 H19B 109.5 . .
H19A C19 H19B 109.5 . .
C17 C19 H19C 109.5 . .
H19A C19 H19C 109.5 . .
H19B C19 H19C 109.5 . .
C21 C20 N5 105.3(5) . .
C21 C20 C17 131.7(5) . .
N5 C20 C17 122.9(5) . .
C20 C21 C22 110.5(5) . .
C20 C21 H21B 124.7 . .
C22 C21 H21B 124.7 . .
C23 C22 C21 105.4(5) . .
C23 C22 H22A 127.3 . .
C21 C22 H22A 127.3 . .
N5 C23 C22 107.4(5) . .
N5 C23 C24 118.8(5) . .
C22 C23 C24 133.8(6) . .
C25 C24 N6 104.6(5) . .
C25 C24 C23 129.4(5) . .
N6 C24 C23 126.0(5) . .
N8 C25 C24 106.2(5) . .
N8 C25 H25A 126.9 . .
C24 C25 H25A 126.9 . .
N6 C26 H26A 109.5 . .
N6 C26 H26B 109.5 . .
H26A C26 H26B 109.5 . .
N6 C26 H26C 109.5 . .
H26A C26 H26C 109.5 . .
H26B C26 H26C 109.5 . .
C32 C27 C28 123.2(5) . .
C32 C27 N8 120.3(5) . .
C28 C27 N8 116.5(5) . .
C27 C28 C29 120.4(5) . .
C27 C28 H28A 119.8 . .
C29 C28 H28A 119.8 . .
C28 C29 C30 116.7(5) . .
C28 C29 C33 121.3(5) . .
C30 C29 C33 122.0(4) . .
C31 C30 C29 120.8(5) . .
C31 C30 H30A 119.6 . .
C29 C30 H30A 119.6 . .
C30 C31 C32 122.9(5) . .
C30 C31 N9 116.4(4) . .
C32 C31 N9 120.7(5) . .
C27 C32 C31 115.9(5) . .
C27 C32 H32A 122.1 . .
C31 C32 H32A 122.1 . .
C36 C33 C29 112.6(5) . .
C36 C33 C34 109.4(5) . .
C29 C33 C34 109.4(4) . .
C36 C33 C35 109.5(5) . .
C29 C33 C35 107.6(5) . .
C34 C33 C35 108.3(5) . .
C33 C34 H34A 109.5 . .
C33 C34 H34B 109.5 . .
H34A C34 H34B 109.5 . .
C33 C34 H34C 109.5 . .
H34A C34 H34C 109.5 . .
H34B C34 H34C 109.5 . .
C33 C35 H35A 109.5 . .
C33 C35 H35B 109.5 . .
H35A C35 H35B 109.5 . .
C33 C35 H35C 109.5 . .
H35A C35 H35C 109.5 . .
H35B C35 H35C 109.5 . .
C33 C36 H36A 109.5 . .
C33 C36 H36B 109.5 . .
H36A C36 H36B 109.5 . .
C33 C36 H36C 109.5 . .
H36A C36 H36C 109.5 . .
H36B C36 H36C 109.5 . .
N9 C37 C38 105.7(5) . .
N9 C37 H37A 127.2 . .
C38 C37 H37A 127.2 . .
N11 C38 C37 104.4(5) . .
N11 C38 C40 124.4(5) . .
C37 C38 C40 131.2(5) . .
N11 C39 H39A 109.5 . .
N11 C39 H39B 109.5 . .
H39A C39 H39B 109.5 . .
N11 C39 H39C 109.5 . .
H39A C39 H39C 109.5 . .
H39B C39 H39C 109.5 . .
N12 C40 C41 107.9(5) . .
N12 C40 C38 120.5(5) . .
C41 C40 C38 131.5(5) . .
C40 C41 C42 106.2(5) . .
C40 C41 H41A 126.9 . .
C42 C41 H41A 126.9 . .
C43 C42 C41 108.7(5) . .
C43 C42 H42A 125.6 . .
C41 C42 H42A 125.6 . .
N12 C43 C42 107.5(5) . .
N12 C43 C44 123.2(5) . .
C42 C43 C44 129.2(5) . .
C47 C44 C43 106.8(4) . .
C47 C44 C46 110.1(5) . .
C43 C44 C46 109.9(5) . .
C47 C44 C45 111.1(5) . .
C43 C44 C45 111.2(5) . .
C46 C44 C45 107.7(4) . .
C44 C45 H45A 109.5 . .
C44 C45 H45B 109.5 . .
H45A C45 H45B 109.5 . .
C44 C45 H45C 109.5 . .
H45A C45 H45C 109.5 . .
H45B C45 H45C 109.5 . .
C44 C46 H46A 109.5 . .
C44 C46 H46B 109.5 . .
H46A C46 H46B 109.5 . .
C44 C46 H46C 109.5 . .
H46A C46 H46C 109.5 . .
H46B C46 H46C 109.5 . .
N13 C47 C48 107.7(5) . .
N13 C47 C44 123.3(5) . .
C48 C47 C44 128.8(5) . .
C47 C48 C49 107.7(5) . .
C47 C48 H48A 126.1 . .
C49 C48 H48A 126.1 . .
C50 C49 C48 108.1(5) . .
C50 C49 H49A 126.0 . .
C48 C49 H49A 126.0 . .
C49 C50 N13 107.4(5) . .
C49 C50 C51 131.5(6) . .
N13 C50 C51 121.1(5) . .
N14 C51 C52 106.0(5) . .
N14 C51 C50 122.4(5) . .
C52 C51 C50 131.5(6) . .
N16 C52 C51 104.7(5) . .
N16 C52 H52A 127.6 . .
C51 C52 H52A 127.6 . .
N14 C53 H53A 109.5 . .
N14 C53 H53B 109.5 . .
H53A C53 H53B 109.5 . .
N14 C53 H53C 109.5 . .
H53A C53 H53C 109.5 . .
H53B C53 H53C 109.5 . .
C56 C54 C58 113.1(6) . .
C56 C54 C55' 121.4(17) . .
C58 C54 C55' 122.2(17) . .
C56 C54 C57' 64.4(12) . .
C58 C54 C57' 110.6(14) . .
C55' C54 C57' 108.7(18) . .
C56 C54 C55 108.1(7) . .
C58 C54 C55 108.9(6) . .
C55' C54 C55 71.7(15) . .
C57' C54 C55 47.1(13) . .
C56 C54 C57 111.4(7) . .
C58 C54 C57 109.3(6) . .
C55' C54 C57 34.1(14) . .
C57' C54 C57 137.5(14) . .
C55 C54 C57 105.7(8) . .
C56 C54 C56' 38.6(12) . .
C58 C54 C56' 107.3(15) . .
C55' C54 C56' 103.7(16) . .
C57' C54 C56' 102.3(13) . .
C55 C54 C56' 139.3(14) . .
C57 C54 C56' 78.9(14) . .
C54 C55 H55A 109.5 . .
C54 C55 H55B 109.5 . .
H55A C55 H55B 109.5 . .
C54 C55 H55C 109.5 . .
H55A C55 H55C 109.5 . .
H55B C55 H55C 109.5 . .
C54 C56 H56A 109.5 . .
C54 C56 H56B 109.5 . .
H56A C56 H56B 109.5 . .
C54 C56 H56C 109.5 . .
H56A C56 H56C 109.5 . .
H56B C56 H56C 109.5 . .
C54 C57 H57A 109.5 . .
C54 C57 H57B 109.5 . .
H57A C57 H57B 109.5 . .
C54 C57 H57C 109.5 . .
H57A C57 H57C 109.5 . .
H57B C57 H57C 109.5 . .
C54 C55' H55D 109.5 . .
C54 C55' H55E 109.5 . .
H55D C55' H55E 109.5 . .
C54 C55' H55F 109.5 . .
H55D C55' H55F 109.5 . .
H55E C55' H55F 109.5 . .
C54 C56' H56D 109.5 . .
C54 C56' H56E 109.5 . .
H56D C56' H56E 109.5 . .
C54 C56' H56F 109.5 . .
H56D C56' H56F 109.5 . .
H56E C56' H56F 109.5 . .
C54 C57' H57D 109.5 . .
C54 C57' H57E 109.5 . .
H57D C57' H57E 109.5 . .
C54 C57' H57F 109.5 . .
H57D C57' H57F 109.5 . .
H57E C57' H57F 109.5 . .
C59 C58 C80 118.0(5) . 3_765
C59 C58 C54 120.9(5) . .
C80 C58 C54 120.9(5) 3_765 .
C60 C59 C58 119.8(5) . .
C60 C59 H59A 120.1 . .
C58 C59 H59A 120.1 . .
C61 C60 C59 123.2(5) . .
C61 C60 N17 116.7(5) . .
C59 C60 N17 120.1(5) . .
C60 C61 C79 115.2(5) . 3_765
C60 C61 H61A 122.4 . .
C79 C61 H61A 122.4 3_765 .
N17 C62 C63 106.5(5) . .
N17 C62 H62A 126.8 . .
C63 C62 H62A 126.8 . .
N19 C63 C62 103.9(5) . .
N19 C63 C65 125.6(5) . .
C62 C63 C65 130.5(5) . .
N19 C64 H64A 109.5 . .
N19 C64 H64B 109.5 . .
H64A C64 H64B 109.5 . .
N19 C64 H64C 109.5 . .
H64A C64 H64C 109.5 . .
H64B C64 H64C 109.5 . .
N20 C65 C66 106.1(5) . .
N20 C65 C63 121.0(5) . .
C66 C65 C63 132.9(5) . .
C67 C66 C65 107.4(5) . .
C67 C66 H66A 126.3 . .
C65 C66 H66A 126.3 . .
C68 C67 C66 108.9(5) . .
C68 C67 H67A 125.5 . .
C66 C67 H67A 125.5 . .
N20 C68 C67 106.8(5) . .
N20 C68 C69 122.5(5) . .
C67 C68 C69 130.6(5) . .
C68 C69 C72 111.2(4) . .
C68 C69 C71 108.1(5) . .
C72 C69 C71 110.6(5) . .
C68 C69 C70 109.6(5) . .
C72 C69 C70 108.8(5) . .
C71 C69 C70 108.5(4) . .
C69 C70 H70A 109.5 . .
C69 C70 H70B 109.5 . .
H70A C70 H70B 109.5 . .
C69 C70 H70C 109.5 . .
H70A C70 H70C 109.5 . .
H70B C70 H70C 109.5 . .
C69 C71 H71A 109.5 . .
C69 C71 H71B 109.5 . .
H71A C71 H71B 109.5 . .
C69 C71 H71C 109.5 . .
H71A C71 H71C 109.5 . .
H71B C71 H71C 109.5 . .
N21 C72 C73 108.3(4) . .
N21 C72 C69 122.7(5) . .
C73 C72 C69 129.1(4) . .
C72 C73 C74 107.2(5) . .
C72 C73 H73A 126.4 . .
C74 C73 H73A 126.4 . .
C75 C74 C73 108.7(5) . .
C75 C74 H74A 125.6 . .
C73 C74 H74A 125.6 . .
C74 C75 N21 107.0(4) . .
C74 C75 C76 133.9(5) . .
N21 C75 C76 118.8(4) . .
N22 C76 C77 103.8(4) . .
N22 C76 C75 124.7(5) . .
C77 C76 C75 131.3(5) . .
N24 C77 C76 106.9(5) . .
N24 C77 H77A 126.6 . .
C76 C77 H77A 126.6 . .
N22 C78 H78A 109.5 . .
N22 C78 H78B 109.5 . .
H78A C78 H78B 109.5 . .
N22 C78 H78C 109.5 . .
H78A C78 H78C 109.5 . .
H78B C78 H78C 109.5 . .
C80 C79 C61 124.9(5) . 3_765
C80 C79 N24 119.3(5) . .
C61 C79 N24 115.8(5) 3_765 .
C79 C80 C58 118.9(5) . 3_765
C79 C80 H80A 120.5 . .
C58 C80 H80A 120.5 3_765 .
N3 C81 H81A 109.5 . .
N3 C81 H81B 109.5 . .
H81A C81 H81B 109.5 . .
N3 C81 H81C 109.5 . .
H81A C81 H81C 109.5 . .
H81B C81 H81C 109.5 . .
F3 B1 F1 111.3(6) . .
F3 B1 F4 112.6(7) . .
F1 B1 F4 110.2(7) . .
F3 B1 F2 108.5(7) . .
F1 B1 F2 106.3(7) . .
F4 B1 F2 107.6(6) . .
F5 B2 F7 111.1(9) . .
F5 B2 F8 109.9(9) . .
F7 B2 F8 109.1(9) . .
F5 B2 F6 106.9(10) . .
F7 B2 F6 111.7(9) . .
F8 B2 F6 108.1(9) . .
F9 B3 F10 110.0(6) . .
F9 B3 F12 111.3(6) . .
F10 B3 F12 109.8(6) . .
F9 B3 F11 109.4(5) . .
F10 B3 F11 108.0(6) . .
F12 B3 F11 108.2(6) . .
F15 B4 F14 116.4(7) . .
F15 B4 F16 110.4(9) . .
F14 B4 F16 109.8(8) . .
F15 B4 F13 107.6(8) . .
F14 B4 F13 107.8(9) . .
F16 B4 F13 104.0(7) . .

loop_
_geom_bond_atom_site_label_1
_geom_bond_atom_site_label_2
_geom_bond_distance
_geom_bond_site_symmetry_2
P1 O8 1.444(4) .
P1 O6 1.514(5) .
P1 O7 1.547(5) .
P1 O5 1.580(5) .
P2 O4 1.471(4) .
P2 O2 1.473(5) .
P2 O3 1.504(4) .
P2 O1 1.546(4) .
O1 H1A 0.8200 .
O3 H3A 0.9600 .
O6 H6A 0.8200 .
O7 H7A 0.9600 .
N1 N2 1.322(6) .
N1 C11 1.349(7) .
N1 C9 1.442(7) .
N2 N3 1.330(6) .
N3 C12 1.385(8) .
N3 C81 1.459(7) .
N4 C16 1.362(7) .
N4 C13 1.362(8) .
N4 H4B 0.8600 .
N5 C20 1.374(7) .
N5 C23 1.376(7) .
N5 H5B 0.8600 .
N6 N7 1.326(6) .
N6 C24 1.362(7) .
N6 C26 1.464(7) .
N7 N8 1.318(6) .
N8 C25 1.335(7) .
N8 C27 1.455(7) .
N9 N10 1.314(6) .
N9 C37 1.331(7) .
N9 C31 1.460(6) .
N10 N11 1.329(6) .
N11 C38 1.354(7) .
N11 C39 1.470(7) .
N12 C43 1.368(7) .
N12 C40 1.380(7) .
N12 H12A 0.8600 .
N13 C47 1.370(7) .
N13 C50 1.398(7) .
N13 H13A 0.8600 .
N14 N15 1.326(6) .
N14 C51 1.346(7) .
N14 C53 1.465(7) .
N15 N16 1.325(6) .
N16 C52 1.352(7) .
N16 C7 1.457(7) .
N17 N18 1.319(6) .
N17 C62 1.330(7) .
N17 C60 1.438(7) .
N18 N19 1.318(6) .
N19 C63 1.356(7) .
N19 C64 1.463(7) .
N20 C68 1.367(7) .
N20 C65 1.380(7) .
N20 H20A 0.8600 .
N21 C72 1.371(6) .
N21 C75 1.398(7) .
N21 H21A 0.8600 .
N22 N23 1.330(6) .
N22 C76 1.360(6) .
N22 C78 1.453(7) .
N23 N24 1.330(6) .
N24 C77 1.348(6) .
N24 C79 1.461(7) .
C1 C4 1.513(8) .
C1 H1C 0.9600 .
C1 H1D 0.9600 .
C1 H1E 0.9600 .
C2 C4 1.541(9) .
C2 H2C 0.9600 .
C2 H2D 0.9600 .
C2 H2E 0.9600 .
C3 C4 1.521(8) .
C3 H3B 0.9600 .
C3 H3C 0.9600 .
C3 H3D 0.9600 .
C4 C5 1.567(8) .
C5 C10 1.395(7) .
C5 C6 1.396(7) .
C6 C7 1.357(8) .
C6 H6B 0.9300 .
C7 C8 1.389(7) .
C8 C9 1.388(8) .
C8 H8B 0.9300 .
C9 C10 1.369(8) .
C10 H10B 0.9300 .
C11 C12 1.362(8) .
C11 H11A 0.9300 .
C12 C13 1.439(8) .
C13 C14 1.377(8) .
C14 C15 1.409(9) .
C14 H14A 0.9300 .
C15 C16 1.374(9) .
C15 H15B 0.9300 .
C16 C17 1.502(9) .
C17 C18 1.516(8) .
C17 C20 1.522(8) .
C17 C19 1.552(8) .
C18 H18B 0.9600 .
C18 H18C 0.9600 .
C18 H18D 0.9600 .
C19 H19A 0.9600 .
C19 H19B 0.9600 .
C19 H19C 0.9600 .
C20 C21 1.367(8) .
C21 C22 1.422(8) .
C21 H21B 0.9300 .
C22 C23 1.389(7) .
C22 H22A 0.9300 .
C23 C24 1.445(7) .
C24 C25 1.347(7) .
C25 H25A 0.9300 .
C26 H26A 0.9600 .
C26 H26B 0.9600 .
C26 H26C 0.9600 .
C27 C32 1.371(7) .
C27 C28 1.385(8) .
C28 C29 1.392(7) .
C28 H28A 0.9300 .
C29 C30 1.404(7) .
C29 C33 1.520(8) .
C30 C31 1.373(7) .
C30 H30A 0.9300 .
C31 C32 1.380(7) .
C32 H32A 0.9300 .
C33 C36 1.514(7) .
C33 C34 1.526(8) .
C33 C35 1.558(8) .
C34 H34A 0.9600 .
C34 H34B 0.9600 .
C34 H34C 0.9600 .
C35 H35A 0.9600 .
C35 H35B 0.9600 .
C35 H35C 0.9600 .
C36 H36A 0.9600 .
C36 H36B 0.9600 .
C36 H36C 0.9600 .
C37 C38 1.376(7) .
C37 H37A 0.9300 .
C38 C40 1.454(7) .
C39 H39A 0.9600 .
C39 H39B 0.9600 .
C39 H39C 0.9600 .
C40 C41 1.386(7) .
C41 C42 1.419(8) .
C41 H41A 0.9300 .
C42 C43 1.372(8) .
C42 H42A 0.9300 .
C43 C44 1.511(8) .
C44 C47 1.505(8) .
C44 C46 1.522(7) .
C44 C45 1.568(8) .
C45 H45A 0.9600 .
C45 H45B 0.9600 .
C45 H45C 0.9600 .
C46 H46A 0.9600 .
C46 H46B 0.9600 .
C46 H46C 0.9600 .
C47 C48 1.393(8) .
C48 C49 1.405(8) .
C48 H48A 0.9300 .
C49 C50 1.376(7) .
C49 H49A 0.9300 .
C50 C51 1.459(7) .
C51 C52 1.370(7) .
C52 H52A 0.9300 .
C53 H53A 0.9600 .
C53 H53B 0.9600 .
C53 H53C 0.9600 .
C54 C56 1.515(10) .
C54 C58 1.519(8) .
C54 C55' 1.52(3) .
C54 C57' 1.55(3) .
C54 C55 1.562(12) .
C54 C57 1.563(10) .
C54 C56' 1.66(3) .
C55 H55A 0.9600 .
C55 H55B 0.9600 .
C55 H55C 0.9600 .
C56 H56A 0.9600 .
C56 H56B 0.9600 .
C56 H56C 0.9600 .
C57 H57A 0.9600 .
C57 H57B 0.9600 .
C57 H57C 0.9600 .
C55' H55D 0.9600 .
C55' H55E 0.9600 .
C55' H55F 0.9600 .
C56' H56D 0.9600 .
C56' H56E 0.9600 .
C56' H56F 0.9600 .
C57' H57D 0.9600 .
C57' H57E 0.9600 .
C57' H57F 0.9600 .
C58 C59 1.402(8) .
C58 C80 1.416(7) 3_765
C59 C60 1.390(8) .
C59 H59A 0.9300 .
C60 C61 1.380(7) .
C61 C79 1.388(8) 3_765
C61 H61A 0.9300 .
C62 C63 1.372(8) .
C62 H62A 0.9300 .
C63 C65 1.434(8) .
C64 H64A 0.9600 .
C64 H64B 0.9600 .
C64 H64C 0.9600 .
C65 C66 1.402(8) .
C66 C67 1.396(8) .
C66 H66A 0.9300 .
C67 C68 1.374(8) .
C67 H67A 0.9300 .
C68 C69 1.516(7) .
C69 C72 1.520(7) .
C69 C71 1.534(8) .
C69 C70 1.534(8) .
C70 H70A 0.9600 .
C70 H70B 0.9600 .
C70 H70C 0.9600 .
C71 H71A 0.9600 .
C71 H71B 0.9600 .
C71 H71C 0.9600 .
C72 C73 1.371(7) .
C73 C74 1.408(7) .
C73 H73A 0.9300 .
C74 C75 1.362(7) .
C74 H74A 0.9300 .
C75 C76 1.422(7) .
C76 C77 1.370(7) .
C77 H77A 0.9300 .
C78 H78A 0.9600 .
C78 H78B 0.9600 .
C78 H78C 0.9600 .
C79 C80 1.361(8) .
C79 C61 1.388(8) 3_765
C80 C58 1.416(7) 3_765
C80 H80A 0.9300 .
C81 H81A 0.9600 .
C81 H81B 0.9600 .
C81 H81C 0.9600 .
B1 F3 1.335(9) .
B1 F1 1.370(9) .
B1 F4 1.383(8) .
B1 F2 1.432(10) .
B2 F5 1.323(11) .
B2 F7 1.337(10) .
B2 F8 1.346(12) .
B2 F6 1.392(13) .
B3 F9 1.365(8) .
B3 F10 1.392(8) .
B3 F12 1.397(10) .
B3 F11 1.410(8) .
B4 F15 1.322(9) .
B4 F14 1.345(10) .
B4 F16 1.386(10) .
B4 F13 1.407(11) .
